data_4309661
loop_
_publ_author_name
'Jes\'us Morales-Ju\'arez'
'Raymundo Cea-Olivares'
'M\'onica M. Moya-Cabrera'
'Vojtech Jancik'
'Ver\'onica Garc\'ia-Montalvo'
'Rub\'en A. Toscano'

_publ_section_title
;
Oxidative Degradation of Ethers Promoted by Strontium and Barium
Tetraphenylimidodiphosphinates
;
_journal_name_full 'Inorganic Chemistry'
_journal_page_first 6924
_journal_page_last 6926
_journal_paper_doi 10.1021/ic050724h
_journal_volume 44
_journal_year 2005
_chemical_formula_sum 'C102 H92 N4 O14 P8 Sr2'
_chemical_formula_weight 2020.80
_chemical_name_systematic
; 
[bis(\m-(Methoxyacetic acid-O,O")-bis(\m~2~-(tetraphenylimido
phosphinato-O,O'))-bis(tetraphenylimidophosphinato-O,O')]-distrontium   
;
_space_group_IT_number 2
_symmetry_cell_setting triclinic
_symmetry_space_group_name_Hall '-P 1'
_symmetry_space_group_name_H-M 'P -1'
_atom_sites_solution_hydrogens geom
_atom_sites_solution_primary direct
_atom_sites_solution_secondary difmap
_audit_creation_method SHELXL-97
_cell_angle_alpha 81.482(1)
_cell_angle_beta 65.576(2)
_cell_angle_gamma 82.575(1)
_cell_formula_units_Z 1
_cell_length_a 13.760(1)
_cell_length_b 14.015(1)
_cell_length_c 14.379(1)
_cell_measurement_reflns_used 5156
_cell_measurement_temperature 293(2)
_cell_measurement_theta_max 30.91
_cell_measurement_theta_min 2.26
_cell_volume 2489.8(3)
_computing_cell_refinement 'SMART V 5.625 (Bruker, 1999)'
_computing_data_collection 'SMART V 5.625 (Bruker, 1999)'
_computing_data_reduction 'SAINT V 6.23C (Bruker, 1999)'
_computing_molecular_graphics 'SHELXTL V 6.12 (Sheldrick, 2000)'
_computing_publication_material 'SHELXTL V 6.12 (Sheldrick, 2000)'
_computing_structure_refinement 'SHELXTL V 6.12 (Sheldrick, 2000)'
_computing_structure_solution 'SHELXTL V 6.12 (Sheldrick, 2000)'
_diffrn_ambient_temperature 293(2)
_diffrn_detector_area_resol_mean 0.661
_diffrn_measured_fraction_theta_full 0.976
_diffrn_measured_fraction_theta_max 0.976
_diffrn_measurement_device_type 'Bruker Smart Apex CCD diffractometer'
_diffrn_measurement_method '\y and \w-scans'
_diffrn_radiation_monochromator graphite
_diffrn_radiation_source 'fine-focus sealed tube'
_diffrn_radiation_type MoK\a
_diffrn_radiation_wavelength 0.71073
_diffrn_reflns_av_R_equivalents 0.0774
_diffrn_reflns_av_sigmaI/netI 0.1718
_diffrn_reflns_limit_h_max 20
_diffrn_reflns_limit_h_min -20
_diffrn_reflns_limit_k_max 20
_diffrn_reflns_limit_k_min -21
_diffrn_reflns_limit_l_max 21
_diffrn_reflns_limit_l_min -20
_diffrn_reflns_number 48837
_diffrn_reflns_theta_full 32.53
_diffrn_reflns_theta_max 32.53
_diffrn_reflns_theta_min 1.75
_diffrn_standards_decay_% 0
_exptl_absorpt_coefficient_mu 1.263
_exptl_absorpt_correction_T_max 0.8355
_exptl_absorpt_correction_T_min 0.5971
_exptl_absorpt_correction_type 'analytical: face-indexed'
_exptl_crystal_colour colorless
_exptl_crystal_density_diffrn 1.348
_exptl_crystal_density_method 'not measured'
_exptl_crystal_description hexagonal-prism
_exptl_crystal_F_000 1040
_exptl_crystal_size_max 0.478
_exptl_crystal_size_mid 0.422
_exptl_crystal_size_min 0.144
_refine_diff_density_max 1.154
_refine_diff_density_min -0.514
_refine_diff_density_rms 0.055
_refine_ls_extinction_method none
_refine_ls_goodness_of_fit_ref 0.989
_refine_ls_hydrogen_treatment mixed
_refine_ls_matrix_type full
_refine_ls_number_parameters 590
_refine_ls_number_reflns 17639
_refine_ls_number_restraints 0
_refine_ls_restrained_S_all 0.989
_refine_ls_R_factor_all 0.1547
_refine_ls_R_factor_gt 0.0559
_refine_ls_shift/su_max 0.078
_refine_ls_shift/su_mean 0.002
_refine_ls_structure_factor_coef Fsqd
_refine_ls_weighting_details 'calc w=1/[\s^2^(Fo^2^)+(0.0004P)^2^] where P=(Fo^2^+2Fc^2^)/3'
_refine_ls_weighting_scheme calc
_refine_ls_wR_factor_gt 0.0654
_refine_ls_wR_factor_ref 0.0746
_reflns_number_gt 7100
_reflns_number_total 17639
_reflns_threshold_expression >2sigma(I)
_cod_data_source_file ic050724hsi20050506_081734.cif
_cod_data_source_block 077COR04
_cod_depositor_comments
;
The following automatic conversions were performed:
'_symmetry_cell_setting' value 'Triclinic' changed to 'triclinic'
according to '/home/saulius/struct/CIF-dictionaries/cif_core.dic'
dictionary named 'cif_core.dic' version 2.4.1 from 2010-06-29.

Automatic conversion script
Id: cif_fix_enum 1527 2010-12-29 10:47:43Z saulius 

2021-10-24
Formula fixed to be consistent with given Z
                 miguel
;
_cod_original_formula_sum 'C51 H46 N2 O7 P4 Sr'
_cod_database_code 4309661

loop_
_symmetry_equiv_pos_as_xyz
'x, y, z'
'-x, -y, -z'

loop_
_atom_site_label
_atom_site_type_symbol
_atom_site_fract_x
_atom_site_fract_y
_atom_site_fract_z
_atom_site_U_iso_or_equiv
_atom_site_adp_type
_atom_site_occupancy
_atom_site_symmetry_multiplicity
_atom_site_calc_flag
_atom_site_refinement_flags
_atom_site_disorder_assembly
_atom_site_disorder_group
Sr1 Sr 0.511008(18) 0.149158(17) 0.928100(17) 0.03635(7) Uani 1 1 d . . .
P1 P 0.50720(6) 0.23366(5) 0.67077(5) 0.04646(19) Uani 1 1 d . . .
P2 P 0.55574(6) 0.37756(5) 0.76134(5) 0.0512(2) Uani 1 1 d . . .
P4 P 0.19102(6) -0.05861(6) 1.16717(5) 0.0531(2) Uani 1 1 d . . .
P3 P 0.22949(6) 0.14780(5) 1.13359(5) 0.0497(2) Uani 1 1 d . . .
O1 O 0.48881(13) 0.15549(11) 0.76032(11) 0.0488(4) Uani 1 1 d . . .
O2 O 0.52334(13) 0.32343(11) 0.86599(12) 0.0581(5) Uani 1 1 d . . .
O3 O 0.32104(12) 0.16155(12) 1.03087(11) 0.0591(5) Uani 1 1 d . . .
O4 O 0.30124(12) -0.10298(12) 1.15046(12) 0.0591(5) Uani 1 1 d . . .
O5 O 0.52694(12) 0.03146(11) 1.08621(11) 0.0411(4) Uani 1 1 d . . .
O6 O 0.57948(14) 0.00675(13) 1.21554(13) 0.0560(5) Uani 1 1 d . . .
H6A H 0.5569(18) -0.0630(17) 1.2258(16) 0.067 Uiso 1 1 d . . .
O7 O 0.54799(14) 0.22006(12) 1.06671(12) 0.0558(5) Uani 1 1 d . . .
N1 N 0.57104(16) 0.31993(13) 0.66818(14) 0.0525(6) Uani 1 1 d . . .
N2 N 0.16736(16) 0.05474(15) 1.16221(15) 0.0600(6) Uani 1 1 d . . .
C1 C 0.3788(2) 0.2737(2) 0.6701(2) 0.0631(8) Uani 1 1 d . . .
C2 C 0.3635(3) 0.3558(3) 0.6128(2) 0.1056(13) Uani 1 1 d . . .
H2 H 0.4215 0.3917 0.5719 0.080 Uiso 1 1 calc R . .
C3 C 0.2651(4) 0.3864(4) 0.6140(4) 0.162(2) Uani 1 1 d . . .
H3 H 0.2569 0.4429 0.5740 0.080 Uiso 1 1 calc R . .
C4 C 0.1809(5) 0.3372(5) 0.6712(5) 0.192(3) Uani 1 1 d . . .
H4 H 0.1142 0.3574 0.6703 0.080 Uiso 1 1 calc R . .
C5 C 0.1933(4) 0.2599(4) 0.7286(5) 0.237(4) Uani 1 1 d . . .
H5 H 0.1343 0.2254 0.7701 0.080 Uiso 1 1 calc R . .
C6 C 0.2917(3) 0.2282(3) 0.7294(3) 0.1533(19) Uani 1 1 d . . .
H6 H 0.2974 0.1733 0.7725 0.080 Uiso 1 1 calc R . .
C7 C 0.5834(2) 0.18147(17) 0.55284(18) 0.0457(7) Uani 1 1 d . . .
C8 C 0.6915(3) 0.1854(2) 0.5080(2) 0.0858(10) Uani 1 1 d . . .
H8 H 0.7252 0.2163 0.5380 0.080 Uiso 1 1 calc R . .
C9 C 0.7517(3) 0.1437(3) 0.4179(3) 0.1115(14) Uani 1 1 d . . .
H9 H 0.8253 0.1484 0.3871 0.080 Uiso 1 1 calc R . .
C10 C 0.7048(4) 0.0967(3) 0.3748(3) 0.1040(15) Uani 1 1 d . . .
H10 H 0.7460 0.0678 0.3150 0.080 Uiso 1 1 calc R . .
C11 C 0.5989(4) 0.0917(2) 0.4179(3) 0.0933(12) Uani 1 1 d . . .
H11 H 0.5663 0.0599 0.3874 0.080 Uiso 1 1 calc R . .
C12 C 0.5371(2) 0.1334(2) 0.5078(2) 0.0679(9) Uani 1 1 d . . .
H12 H 0.4634 0.1286 0.5376 0.080 Uiso 1 1 calc R . .
C13 C 0.4611(2) 0.47944(18) 0.7657(2) 0.0507(7) Uani 1 1 d . . .
C14 C 0.4765(2) 0.5502(2) 0.6858(2) 0.0749(9) Uani 1 1 d . . .
H14 H 0.5404 0.5477 0.6278 0.080 Uiso 1 1 calc R . .
C15 C 0.4009(3) 0.6247(2) 0.6884(3) 0.0899(11) Uani 1 1 d . . .
H15 H 0.4146 0.6723 0.6330 0.080 Uiso 1 1 calc R . .
C16 C 0.3078(3) 0.6297(3) 0.7697(3) 0.0968(12) Uani 1 1 d . . .
H16 H 0.2560 0.6797 0.7704 0.080 Uiso 1 1 calc R . .
C17 C 0.2889(3) 0.5616(3) 0.8511(3) 0.0965(12) Uani 1 1 d . . .
H17 H 0.2244 0.5653 0.9083 0.080 Uiso 1 1 calc R . .
C18 C 0.3658(3) 0.4857(2) 0.8497(2) 0.0717(9) Uani 1 1 d . . .
H18 H 0.3523 0.4393 0.9060 0.080 Uiso 1 1 calc R . .
C19 C 0.6808(2) 0.42808(19) 0.7249(3) 0.0601(8) Uani 1 1 d . . .
C20 C 0.7087(3) 0.4539(2) 0.7986(3) 0.0855(10) Uani 1 1 d . . .
H20 H 0.6611 0.4460 0.8672 0.080 Uiso 1 1 calc R . .
C21 C 0.8057(4) 0.4912(3) 0.7732(4) 0.1121(14) Uani 1 1 d . . .
H21 H 0.8244 0.5060 0.8244 0.080 Uiso 1 1 calc R . .
C22 C 0.8731(4) 0.5059(3) 0.6736(4) 0.1368(19) Uani 1 1 d . . .
H22 H 0.9380 0.5320 0.6560 0.080 Uiso 1 1 calc R . .
C23 C 0.8472(3) 0.4831(3) 0.5991(4) 0.1342(16) Uani 1 1 d . . .
H23 H 0.8937 0.4942 0.5305 0.080 Uiso 1 1 calc R . .
C24 C 0.7513(3) 0.4431(2) 0.6253(3) 0.0935(11) Uani 1 1 d . . .
H24 H 0.7347 0.4261 0.5737 0.080 Uiso 1 1 calc R . .
C25 C 0.27253(18) 0.1629(2) 1.23381(18) 0.0472(7) Uani 1 1 d . . .
C26 C 0.29326(19) 0.0869(2) 1.29604(19) 0.0566(8) Uani 1 1 d . . .
H26 H 0.2843 0.0244 1.2880 0.080 Uiso 1 1 calc R . .
C27 C 0.3272(2) 0.1010(3) 1.3707(2) 0.0721(9) Uani 1 1 d . . .
H27 H 0.3430 0.0481 1.4109 0.080 Uiso 1 1 calc R . .
C28 C 0.3375(2) 0.1923(3) 1.3852(2) 0.0862(11) Uani 1 1 d . . .
H28 H 0.3578 0.2022 1.4370 0.080 Uiso 1 1 calc R . .
C29 C 0.3178(2) 0.2697(2) 1.3231(3) 0.0891(11) Uani 1 1 d . . .
H29 H 0.3256 0.3322 1.3321 0.080 Uiso 1 1 calc R . .
C30 C 0.2864(2) 0.2547(2) 1.2478(2) 0.0717(9) Uani 1 1 d . . .
H30 H 0.2742 0.3074 1.2054 0.080 Uiso 1 1 calc R . .
C31 C 0.1301(2) 0.24727(18) 1.1418(2) 0.0476(7) Uani 1 1 d . . .
C32 C 0.1431(2) 0.3169(2) 1.0605(2) 0.0761(9) Uani 1 1 d . . .
H32 H 0.2034 0.3119 0.9995 0.080 Uiso 1 1 calc R . .
C33 C 0.0679(3) 0.3947(3) 1.0677(3) 0.0991(12) Uani 1 1 d . . .
H33 H 0.0772 0.4404 1.0114 0.080 Uiso 1 1 calc R . .
C34 C -0.0189(3) 0.4040(3) 1.1565(4) 0.1003(13) Uani 1 1 d . . .
H34 H -0.0688 0.4567 1.1616 0.080 Uiso 1 1 calc R . .
C35 C -0.0335(2) 0.3370(3) 1.2383(3) 0.0882(11) Uani 1 1 d . . .
H35 H -0.0932 0.3438 1.2994 0.080 Uiso 1 1 calc R . .
C36 C 0.0401(2) 0.2586(2) 1.2313(2) 0.0666(8) Uani 1 1 d . . .
H36 H 0.0288 0.2126 1.2877 0.080 Uiso 1 1 calc R . .
C37 C 0.1506(2) -0.0989(3) 1.0772(2) 0.0671(9) Uani 1 1 d . . .
C38 C 0.1438(2) -0.0387(3) 0.9968(3) 0.1005(13) Uani 1 1 d . . .
H38 H 0.1591 0.0254 0.9893 0.080 Uiso 1 1 calc R . .
C39 C 0.1151(4) -0.0694(5) 0.9265(4) 0.169(3) Uani 1 1 d . . .
H39 H 0.1108 -0.0259 0.8726 0.080 Uiso 1 1 calc R . .
C40 C 0.0931(5) -0.1609(6) 0.9340(5) 0.209(5) Uani 1 1 d . . .
H40 H 0.0755 -0.1821 0.8850 0.080 Uiso 1 1 calc R . .
C41 C 0.0969(4) -0.2208(5) 1.0130(4) 0.187(3) Uani 1 1 d . . .
H41 H 0.0785 -0.2839 1.0207 0.080 Uiso 1 1 calc R . .
C42 C 0.1274(3) -0.1922(3) 1.0845(3) 0.1202(15) Uani 1 1 d . . .
H42 H 0.1320 -0.2366 1.1377 0.080 Uiso 1 1 calc R . .
C43 C 0.0995(2) -0.1066(2) 1.2914(2) 0.0603(8) Uani 1 1 d . . .
C44 C 0.0028(3) -0.0610(3) 1.3390(3) 0.1438(18) Uani 1 1 d . . .
H44 H -0.0171 -0.0041 1.3067 0.080 Uiso 1 1 calc R . .
C45 C -0.0664(3) -0.0963(4) 1.4329(3) 0.191(3) Uani 1 1 d . . .
H45 H -0.1330 -0.0634 1.4637 0.080 Uiso 1 1 calc R . .
C46 C -0.0405(3) -0.1772(4) 1.4818(3) 0.1361(17) Uani 1 1 d . . .
H46 H -0.0882 -0.2007 1.5465 0.080 Uiso 1 1 calc R . .
C47 C 0.0526(3) -0.2226(3) 1.4376(3) 0.1298(16) Uani 1 1 d . . .
H47 H 0.0716 -0.2791 1.4710 0.080 Uiso 1 1 calc R . .
C48 C 0.1234(3) -0.1881(3) 1.3417(3) 0.1053(13) Uani 1 1 d . . .
H48 H 0.1893 -0.2223 1.3112 0.080 Uiso 1 1 calc R . .
C49 C 0.55986(18) 0.06030(18) 1.14340(18) 0.0390(6) Uani 1 1 d . . .
C50 C 0.5830(2) 0.16289(17) 1.13636(18) 0.0498(7) Uani 1 1 d . . .
H50A H 0.5470 0.1864 1.2034 0.080 Uiso 1 1 calc R . .
H50B H 0.6594 0.1668 1.1141 0.080 Uiso 1 1 calc R . .
C51 C 0.5538(3) 0.32034(19) 1.0687(2) 0.0932(11) Uani 1 1 d . . .
H51A H 0.5191 0.3362 1.1383 0.080 Uiso 1 1 calc R . .
H51B H 0.5188 0.3578 1.0283 0.080 Uiso 1 1 calc R . .
H51C H 0.6275 0.3347 1.0409 0.080 Uiso 1 1 calc R . .

loop_
_atom_site_aniso_label
_atom_site_aniso_U_11
_atom_site_aniso_U_22
_atom_site_aniso_U_33
_atom_site_aniso_U_23
_atom_site_aniso_U_13
_atom_site_aniso_U_12
Sr1 0.04124(15) 0.03685(15) 0.03124(14) -0.00245(11) -0.01523(11) -0.00289(11)
P1 0.0580(5) 0.0463(5) 0.0375(4) -0.0004(4) -0.0229(4) -0.0039(4)
P2 0.0687(6) 0.0373(4) 0.0520(5) 0.0010(4) -0.0299(4) -0.0064(4)
P4 0.0413(5) 0.0596(5) 0.0534(5) -0.0118(4) -0.0118(4) -0.0041(4)
P3 0.0409(4) 0.0565(5) 0.0484(5) -0.0032(4) -0.0163(4) -0.0012(4)
O1 0.0713(12) 0.0431(11) 0.0385(10) 0.0058(9) -0.0276(9) -0.0185(10)
O2 0.0938(14) 0.0386(11) 0.0453(11) 0.0032(9) -0.0332(10) -0.0073(10)
O3 0.0448(11) 0.0785(14) 0.0451(11) -0.0027(10) -0.0111(9) -0.0026(10)
O4 0.0387(11) 0.0655(13) 0.0660(13) -0.0078(10) -0.0139(9) -0.0035(10)
O5 0.0489(11) 0.0425(10) 0.0359(10) -0.0059(8) -0.0201(8) -0.0046(8)
O6 0.0886(15) 0.0444(12) 0.0546(12) 0.0047(10) -0.0480(11) -0.0168(11)
O7 0.0931(14) 0.0350(11) 0.0536(12) -0.0046(9) -0.0428(11) -0.0086(10)
N1 0.0758(16) 0.0386(13) 0.0436(13) 0.0019(11) -0.0237(12) -0.0137(12)
N2 0.0477(14) 0.0520(15) 0.0746(16) -0.0100(13) -0.0170(12) -0.0060(12)
C1 0.064(2) 0.068(2) 0.055(2) -0.0057(17) -0.0243(18) 0.0003(18)
C2 0.092(3) 0.130(3) 0.091(3) 0.020(2) -0.051(2) 0.015(3)
C3 0.130(5) 0.202(6) 0.147(5) 0.022(4) -0.081(4) 0.052(5)
C4 0.089(4) 0.248(9) 0.237(8) -0.011(6) -0.090(5) 0.065(5)
C5 0.060(4) 0.233(7) 0.351(9) 0.092(6) -0.053(4) -0.025(4)
C6 0.069(3) 0.139(4) 0.211(5) 0.074(3) -0.045(3) -0.009(3)
C7 0.058(2) 0.0392(17) 0.0393(16) 0.0056(13) -0.0214(15) -0.0079(15)
C8 0.077(3) 0.083(3) 0.089(3) -0.037(2) -0.013(2) -0.012(2)
C9 0.080(3) 0.098(3) 0.115(4) -0.030(3) 0.014(3) -0.024(2)
C10 0.140(4) 0.070(3) 0.051(2) -0.010(2) 0.012(3) -0.001(3)
C11 0.160(4) 0.076(3) 0.059(3) -0.015(2) -0.060(3) 0.005(3)
C12 0.086(2) 0.072(2) 0.055(2) -0.0136(17) -0.0376(18) 0.0041(19)
C13 0.058(2) 0.0428(18) 0.0535(19) -0.0025(15) -0.0242(16) -0.0090(15)
C14 0.082(2) 0.062(2) 0.069(2) 0.0115(18) -0.0270(19) 0.0034(19)
C15 0.101(3) 0.067(3) 0.097(3) 0.025(2) -0.048(2) -0.003(2)
C16 0.082(3) 0.068(3) 0.154(4) 0.001(3) -0.069(3) 0.006(2)
C17 0.056(2) 0.098(3) 0.122(3) -0.020(3) -0.021(2) -0.001(2)
C18 0.075(2) 0.055(2) 0.085(3) 0.0047(19) -0.034(2) -0.0131(19)
C19 0.069(2) 0.0418(18) 0.076(2) -0.0072(17) -0.036(2) -0.0021(16)
C20 0.100(3) 0.075(2) 0.098(3) 0.000(2) -0.052(2) -0.027(2)
C21 0.131(4) 0.095(3) 0.149(4) -0.022(3) -0.089(3) -0.016(3)
C22 0.081(4) 0.132(4) 0.213(6) -0.042(5) -0.062(4) -0.025(3)
C23 0.081(3) 0.159(4) 0.139(4) -0.033(3) -0.006(3) -0.040(3)
C24 0.069(3) 0.103(3) 0.107(3) -0.024(2) -0.025(2) -0.024(2)
C25 0.0358(16) 0.0531(19) 0.0460(17) -0.0061(15) -0.0111(13) 0.0017(14)
C26 0.0447(18) 0.068(2) 0.0519(19) -0.0032(16) -0.0175(15) 0.0034(15)
C27 0.064(2) 0.093(3) 0.055(2) 0.001(2) -0.0262(17) 0.007(2)
C28 0.073(2) 0.126(3) 0.077(3) -0.033(3) -0.048(2) 0.016(2)
C29 0.104(3) 0.075(3) 0.119(3) -0.031(2) -0.072(3) 0.006(2)
C30 0.083(2) 0.066(2) 0.085(2) -0.0086(19) -0.055(2) 0.0015(19)
C31 0.0406(17) 0.0550(19) 0.0498(18) 0.0007(15) -0.0216(15) -0.0082(14)
C32 0.058(2) 0.086(3) 0.085(3) 0.011(2) -0.0353(19) -0.008(2)
C33 0.090(3) 0.084(3) 0.127(4) 0.036(3) -0.062(3) -0.006(2)
C34 0.086(3) 0.066(3) 0.174(5) -0.018(3) -0.083(3) 0.020(2)
C35 0.053(2) 0.101(3) 0.115(3) -0.040(3) -0.035(2) 0.018(2)
C36 0.053(2) 0.072(2) 0.073(2) -0.0079(18) -0.0267(18) 0.0044(18)
C37 0.0440(19) 0.089(3) 0.062(2) -0.027(2) -0.0091(16) -0.0049(19)
C38 0.090(3) 0.135(4) 0.089(3) -0.058(3) -0.044(2) 0.034(2)
C39 0.132(4) 0.297(9) 0.111(4) -0.110(5) -0.084(4) 0.096(5)
C40 0.087(4) 0.428(14) 0.152(6) -0.209(8) -0.038(4) 0.011(6)
C41 0.148(5) 0.244(7) 0.162(6) -0.131(6) 0.006(5) -0.108(5)
C42 0.128(4) 0.134(4) 0.099(3) -0.048(3) -0.022(3) -0.051(3)
C43 0.0423(19) 0.064(2) 0.060(2) -0.0041(17) -0.0095(16) 0.0039(16)
C44 0.077(3) 0.149(4) 0.106(3) 0.058(3) 0.025(2) 0.039(3)
C45 0.085(3) 0.225(6) 0.127(4) 0.057(4) 0.046(3) 0.059(4)
C46 0.082(3) 0.185(5) 0.080(3) 0.048(3) 0.005(3) -0.002(3)
C47 0.091(3) 0.134(4) 0.109(4) 0.050(3) -0.015(3) 0.019(3)
C48 0.064(2) 0.105(3) 0.090(3) 0.025(2) 0.006(2) 0.021(2)
C49 0.0410(16) 0.0443(18) 0.0331(15) -0.0057(13) -0.0151(13) -0.0054(13)
C50 0.0657(19) 0.0458(18) 0.0450(17) -0.0034(14) -0.0282(15) -0.0101(15)
C51 0.161(3) 0.065(2) 0.075(2) 0.0012(19) -0.065(2) -0.032(2)

loop_
_atom_type_symbol
_atom_type_description
_atom_type_scat_dispersion_real
_atom_type_scat_dispersion_imag
_atom_type_scat_source
C C 0.0033 0.0016 'International Tables Vol C Tables 4.2.6.8 and 6.1.1.4'
H H 0.0000 0.0000 'International Tables Vol C Tables 4.2.6.8 and 6.1.1.4'
N N 0.0061 0.0033 'International Tables Vol C Tables 4.2.6.8 and 6.1.1.4'
O O 0.0106 0.0060 'International Tables Vol C Tables 4.2.6.8 and 6.1.1.4'
P P 0.1023 0.0942 'International Tables Vol C Tables 4.2.6.8 and 6.1.1.4'
Sr Sr -1.5307 3.2498 'International Tables Vol C Tables 4.2.6.8 and 6.1.1.4'

loop_
_geom_angle_atom_site_label_1
_geom_angle_atom_site_label_2
_geom_angle_atom_site_label_3
_geom_angle
_geom_angle_site_symmetry_1
_geom_angle_site_symmetry_3
_geom_angle_publ_flag
O4 Sr1 O3 167.08(5) 2_657 . ?
O4 Sr1 O2 96.67(6) 2_657 . ?
O3 Sr1 O2 95.58(6) . . ?
O4 Sr1 O1 92.67(5) 2_657 . ?
O3 Sr1 O1 93.84(5) . . ?
O2 Sr1 O1 78.23(5) . . ?
O4 Sr1 O7 87.76(5) 2_657 . ?
O3 Sr1 O7 91.01(5) . . ?
O2 Sr1 O7 76.93(5) . . ?
O1 Sr1 O7 155.03(5) . . ?
O4 Sr1 O5 82.09(5) 2_657 . ?
O3 Sr1 O5 86.12(5) . . ?
O2 Sr1 O5 137.39(5) . . ?
O1 Sr1 O5 144.29(5) . . ?
O7 Sr1 O5 60.46(5) . . ?
O4 Sr1 O5 88.34(5) 2_657 2_657 ?
O3 Sr1 O5 82.87(5) . 2_657 ?
O2 Sr1 O5 151.29(5) . 2_657 ?
O1 Sr1 O5 73.30(5) . 2_657 ?
O7 Sr1 O5 131.65(5) . 2_657 ?
O5 Sr1 O5 71.26(5) . 2_657 ?
O4 Sr1 Sr1 84.14(4) 2_657 2_657 ?
O3 Sr1 Sr1 83.21(4) . 2_657 ?
O2 Sr1 Sr1 173.11(4) . 2_657 ?
O1 Sr1 Sr1 108.60(4) . 2_657 ?
O7 Sr1 Sr1 96.29(4) . 2_657 ?
O5 Sr1 Sr1 35.86(3) . 2_657 ?
O5 Sr1 Sr1 35.40(3) 2_657 2_657 ?
O1 P1 N1 116.12(9) . . ?
O1 P1 C1 106.68(13) . . ?
N1 P1 C1 112.33(13) . . ?
O1 P1 C7 109.33(10) . . ?
N1 P1 C7 105.47(12) . . ?
C1 P1 C7 106.52(13) . . ?
O2 P2 N1 118.16(10) . . ?
O2 P2 C19 110.10(13) . . ?
N1 P2 C19 105.15(13) . . ?
O2 P2 C13 109.02(12) . . ?
N1 P2 C13 108.38(11) . . ?
C19 P2 C13 105.24(12) . . ?
O4 P4 N2 120.22(11) . . ?
O4 P4 C37 108.83(12) . . ?
N2 P4 C37 106.96(15) . . ?
O4 P4 C43 108.30(12) . . ?
N2 P4 C43 106.24(13) . . ?
C37 P4 C43 105.33(14) . . ?
O3 P3 N2 119.05(11) . . ?
O3 P3 C31 108.11(11) . . ?
N2 P3 C31 105.17(11) . . ?
O3 P3 C25 109.50(10) . . ?
N2 P3 C25 110.35(12) . . ?
C31 P3 C25 103.42(12) . . ?
P1 O1 Sr1 132.09(9) . . ?
P2 O2 Sr1 132.83(9) . . ?
P3 O3 Sr1 149.38(10) . . ?
P4 O4 Sr1 162.33(10) . 2_657 ?
C49 O5 Sr1 120.34(16) . . ?
C49 O5 Sr1 130.31(15) . 2_657 ?
Sr1 O5 Sr1 108.74(5) . 2_657 ?
C50 O7 C51 111.77(18) . . ?
C50 O7 Sr1 122.99(13) . . ?
C51 O7 Sr1 124.33(14) . . ?
P1 N1 P2 127.58(12) . . ?
P3 N2 P4 139.15(14) . . ?
C6 C1 C2 115.8(3) . . ?
C6 C1 P1 122.2(3) . . ?
C2 C1 P1 121.8(3) . . ?
C1 C2 C3 121.4(4) . . ?
C4 C3 C2 120.9(6) . . ?
C5 C4 C3 118.7(6) . . ?
C4 C5 C6 121.4(6) . . ?
C1 C6 C5 121.7(4) . . ?
C8 C7 C12 117.9(3) . . ?
C8 C7 P1 119.9(2) . . ?
C12 C7 P1 122.1(2) . . ?
C7 C8 C9 120.6(3) . . ?
C10 C9 C8 120.6(4) . . ?
C11 C10 C9 119.7(4) . . ?
C10 C11 C12 120.6(4) . . ?
C7 C12 C11 120.5(3) . . ?
C14 C13 C18 117.1(3) . . ?
C14 C13 P2 122.9(2) . . ?
C18 C13 P2 119.9(2) . . ?
C13 C14 C15 122.1(3) . . ?
C16 C15 C14 120.5(3) . . ?
C15 C16 C17 119.6(4) . . ?
C16 C17 C18 120.4(3) . . ?
C13 C18 C17 120.2(3) . . ?
C24 C19 C20 117.4(3) . . ?
C24 C19 P2 122.5(3) . . ?
C20 C19 P2 120.0(3) . . ?
C19 C20 C21 121.5(3) . . ?
C22 C21 C20 119.3(4) . . ?
C21 C22 C23 120.6(5) . . ?
C22 C23 C24 119.7(4) . . ?
C19 C24 C23 121.3(4) . . ?
C26 C25 C30 117.9(2) . . ?
C26 C25 P3 122.9(2) . . ?
C30 C25 P3 119.2(2) . . ?
C25 C26 C27 121.4(3) . . ?
C28 C27 C26 119.9(3) . . ?
C27 C28 C29 119.7(3) . . ?
C30 C29 C28 119.8(3) . . ?
C29 C30 C25 121.3(3) . . ?
C32 C31 C36 117.3(3) . . ?
C32 C31 P3 121.3(2) . . ?
C36 C31 P3 121.4(2) . . ?
C31 C32 C33 121.2(3) . . ?
C34 C33 C32 120.0(4) . . ?
C33 C34 C35 120.2(4) . . ?
C34 C35 C36 120.2(3) . . ?
C35 C36 C31 121.0(3) . . ?
C38 C37 C42 116.6(3) . . ?
C38 C37 P4 121.6(3) . . ?
C42 C37 P4 121.8(3) . . ?
C37 C38 C39 121.9(4) . . ?
C40 C39 C38 121.0(6) . . ?
C41 C40 C39 118.3(6) . . ?
C40 C41 C42 122.0(6) . . ?
C37 C42 C41 120.1(5) . . ?
C48 C43 C44 116.5(3) . . ?
C48 C43 P4 122.6(2) . . ?
C44 C43 P4 120.9(3) . . ?
C43 C44 C45 121.4(4) . . ?
C46 C45 C44 121.1(4) . . ?
C47 C46 C45 118.8(4) . . ?
C46 C47 C48 120.8(4) . . ?
C43 C48 C47 121.5(3) . . ?
O5 C49 O6 124.7(2) . . ?
O5 C49 C50 123.2(2) . . ?
O6 C49 C50 112.0(2) . . ?
O7 C50 C49 109.85(19) . . ?

loop_
_geom_bond_atom_site_label_1
_geom_bond_atom_site_label_2
_geom_bond_distance
_geom_bond_site_symmetry_2
_geom_bond_publ_flag
Sr1 O4 2.3959(16) 2_657 ?
Sr1 O3 2.4106(16) . ?
Sr1 O2 2.4754(15) . ?
Sr1 O1 2.5418(14) . ?
Sr1 O7 2.6028(15) . ?
Sr1 O5 2.6730(14) . ?
Sr1 O5 2.7033(15) 2_657 ?
Sr1 Sr1 4.3698(5) 2_657 ?
P1 O1 1.5188(15) . ?
P1 N1 1.5712(19) . ?
P1 C1 1.786(3) . ?
P1 C7 1.791(3) . ?
P2 O2 1.4943(15) . ?
P2 N1 1.5920(19) . ?
P2 C19 1.788(3) . ?
P2 C13 1.794(3) . ?
P4 O4 1.4979(16) . ?
P4 N2 1.577(2) . ?
P4 C37 1.787(3) . ?
P4 C43 1.798(3) . ?
P3 O3 1.4985(15) . ?
P3 N2 1.562(2) . ?
P3 C31 1.803(3) . ?
P3 C25 1.817(3) . ?
O4 Sr1 2.3959(16) 2_657 ?
O5 C49 1.224(2) . ?
O5 Sr1 2.7033(15) 2_657 ?
O6 C49 1.289(2) . ?
O7 C50 1.393(2) . ?
O7 C51 1.423(3) . ?
C1 C6 1.328(4) . ?
C1 C2 1.359(4) . ?
C2 C3 1.361(5) . ?
C3 C4 1.320(6) . ?
C4 C5 1.299(6) . ?
C5 C6 1.374(5) . ?
C7 C8 1.359(3) . ?
C7 C12 1.365(3) . ?
C8 C9 1.384(4) . ?
C9 C10 1.340(4) . ?
C10 C11 1.334(4) . ?
C11 C12 1.386(4) . ?
C13 C14 1.365(3) . ?
C13 C18 1.370(3) . ?
C14 C15 1.369(4) . ?
C15 C16 1.332(4) . ?
C16 C17 1.353(4) . ?
C17 C18 1.396(4) . ?
C19 C24 1.361(3) . ?
C19 C20 1.373(4) . ?
C20 C21 1.383(4) . ?
C21 C22 1.348(5) . ?
C22 C23 1.350(5) . ?
C23 C24 1.384(4) . ?
C25 C26 1.366(3) . ?
C25 C30 1.380(3) . ?
C26 C27 1.382(3) . ?
C27 C28 1.360(4) . ?
C28 C29 1.374(4) . ?
C29 C30 1.371(3) . ?
C31 C32 1.373(3) . ?
C31 C36 1.381(3) . ?
C32 C33 1.387(4) . ?
C33 C34 1.349(4) . ?
C34 C35 1.353(4) . ?
C35 C36 1.380(4) . ?
C37 C38 1.355(4) . ?
C37 C42 1.365(4) . ?
C38 C39 1.366(5) . ?
C39 C40 1.334(9) . ?
C40 C41 1.323(9) . ?
C41 C42 1.384(5) . ?
C43 C48 1.337(3) . ?
C43 C44 1.343(4) . ?
C44 C45 1.354(4) . ?
C45 C46 1.333(5) . ?
C46 C47 1.298(4) . ?
C47 C48 1.378(4) . ?
C49 C50 1.493(3) . ?

loop_
_geom_hbond_atom_site_label_D
_geom_hbond_atom_site_label_H
_geom_hbond_atom_site_label_A
_geom_hbond_distance_DH
_geom_hbond_distance_HA
_geom_hbond_distance_DA
_geom_hbond_angle_DHA
_geom_hbond_site_symmetry_A
O6 H6A O1 1.04(2) 1.47(2) 2.494(2) 172(2) 2_657
